data_1508697
loop_
_publ_author_name
'Goldberg, Alexander F. G.'
'O'Connor, Nicholas R'
'Craig, 2nd, Robert A'
'Stoltz, Brian M.'

_publ_section_title
;
 Lewis acid mediated (3 + 2) cycloadditions of donor-acceptor
 cyclopropanes with heterocumulenes.
;
_journal_issue 20
_journal_name_full 'Organic letters'
_journal_page_first 5314
_journal_page_last 5317
_journal_paper_doi 10.1021/ol302494n
_journal_volume 14
_journal_year 2012
_chemical_formula_moiety 'C20 H25 N O4 S'
_chemical_formula_sum 'C20 H25 N O4 S'
_chemical_formula_weight 375.47
_chemical_name_systematic
; 
 ? 
;
_space_group_crystal_system monoclinic
_space_group_IT_number 14
_space_group_name_Hall '-P 2ybc'
_space_group_name_H-M_alt 'P 1 21/c 1'
_symmetry_space_group_name_Hall '-P 2ybc'
_symmetry_space_group_name_H-M 'P 1 21/c 1'
_atom_sites_solution_hydrogens geom
_atom_sites_solution_primary direct
_atom_sites_solution_secondary difmap
_audit_creation_date 2012-08-21
_audit_creation_method
; 
  Olex2 1.1 
  (compiled Nov  1 2011 20:42:30, GUI svn.r3906) 
;
_cell_angle_alpha 90
_cell_angle_beta 92.145(4)
_cell_angle_gamma 90
_cell_formula_units_Z 4
_cell_length_a 14.5982(10)
_cell_length_b 16.1620(12)
_cell_length_c 8.2014(6)
_cell_measurement_reflns_used 5787
_cell_measurement_temperature 100
_cell_measurement_theta_max 31.600
_cell_measurement_theta_min 2.521
_cell_volume 1933.7(2)
_computing_cell_refinement 'SAINT V8.18C (Bruker-AXS, 2007)'
_computing_data_collection 'APEX2 2012.2-0 (Bruker-AXS, 2007)'
_computing_data_reduction 'SAINT V8.18C (Bruker-AXS, 2007)'
_computing_molecular_graphics 'DIAMOND 3 (Crystal Impact, 1999)'
_computing_publication_material 'SHELXTL (Bruker-AXS, 2007)'
_computing_structure_refinement 'SHELXL-97 (Sheldrick, 1997)'
_computing_structure_solution 'SHELXS-97 (Sheldrick, 1990)'
_diffrn_ambient_temperature 100.15
_diffrn_detector_area_resol_mean 8.33
_diffrn_measured_fraction_theta_full 1.000
_diffrn_measured_fraction_theta_max 0.922
_diffrn_measurement_device_type 'Bruker KAPPA APEX II'
_diffrn_measurement_method 'narrow \w and \f scans'
_diffrn_radiation_monochromator graphite
_diffrn_radiation_type 'MO K\a'
_diffrn_radiation_wavelength 0.71073
_diffrn_reflns_av_R_equivalents 0.0000
_diffrn_reflns_av_unetI/netI 0.0676
_diffrn_reflns_limit_h_max 24
_diffrn_reflns_limit_h_min -24
_diffrn_reflns_limit_k_max 27
_diffrn_reflns_limit_k_min 0
_diffrn_reflns_limit_l_max 13
_diffrn_reflns_limit_l_min 0
_diffrn_reflns_number 15085
_diffrn_reflns_theta_full 25.00
_diffrn_reflns_theta_max 37.42
_diffrn_reflns_theta_min 1.40
_diffrn_source 'fine-focus sealed tube'
_diffrn_source_current 30.0
_diffrn_source_power 1.5
_diffrn_source_voltage 50.0
_diffrn_standards_decay_% 0
_diffrn_standards_interval_count 0
_diffrn_standards_interval_time 0
_diffrn_standards_number 0
_exptl_absorpt_coefficient_mu 0.192
_exptl_absorpt_correction_T_max 0.9848
_exptl_absorpt_correction_T_min 0.9170
_exptl_absorpt_correction_type multi-scan
_exptl_absorpt_process_details 'TWINABS v2008/4 (Bruker-AXS, 2001)'
_exptl_crystal_colour colourless
_exptl_crystal_density_diffrn 1.290
_exptl_crystal_density_method 'not measured'
_exptl_crystal_F_000 800
_exptl_crystal_size_max 0.46
_exptl_crystal_size_mid 0.19
_exptl_crystal_size_min 0.08
_refine_diff_density_max 0.486
_refine_diff_density_min -0.369
_refine_diff_density_rms 0.094
_refine_ls_extinction_method none
_refine_ls_goodness_of_fit_ref 1.061
_refine_ls_hydrogen_treatment constr
_refine_ls_matrix_type full
_refine_ls_number_parameters 241
_refine_ls_number_reflns 15085
_refine_ls_number_restraints 0
_refine_ls_restrained_S_all 1.061
_refine_ls_R_factor_all 0.1034
_refine_ls_R_factor_gt 0.0592
_refine_ls_shift/su_max 0.001
_refine_ls_shift/su_mean 0.000
_refine_ls_structure_factor_coef Fsqd
_refine_ls_weighting_details 'calc w=1/[\s^2^(Fo^2^)+(0.0645P)^2^+0.3700P] where P=(Fo^2^+2Fc^2^)/3'
_refine_ls_weighting_scheme calc
_refine_ls_wR_factor_gt 0.1221
_refine_ls_wR_factor_ref 0.1431
_reflns_number_gt 10418
_reflns_number_total 15085
_reflns_threshold_expression >2sigma(I)
_cod_data_source_file ol302494n_si_003.cif
_cod_data_source_block rac13
_cod_database_code 1508697

loop_
_space_group_symop_id
_space_group_symop_operation_xyz
1 'x, y, z'
2 '-x, y+1/2, -z+1/2'
3 '-x, -y, -z'
4 'x, -y-1/2, z-1/2'

loop_
_atom_site_label
_atom_site_type_symbol
_atom_site_fract_x
_atom_site_fract_y
_atom_site_fract_z
_atom_site_U_iso_or_equiv
_atom_site_adp_type
_atom_site_occupancy
_atom_site_symmetry_multiplicity
_atom_site_calc_flag
_atom_site_refinement_flags
S1 S 0.70008(2) 0.689245(18) 0.28947(4) 0.02223(7) Uani 1 1 d .
O1 O 0.83604(7) 0.62817(6) 0.64039(11) 0.0266(2) Uani 1 1 d .
O2 O 0.74803(6) 0.52120(5) 0.71002(10) 0.02189(19) Uani 1 1 d .
O3 O 0.78664(7) 0.42190(6) 0.27064(11) 0.0260(2) Uani 1 1 d .
O4 O 0.88567(6) 0.45599(5) 0.47685(11) 0.02186(19) Uani 1 1 d .
N1 N 0.86600(8) 0.61567(6) 0.24755(13) 0.0202(2) Uani 1 1 d .
C1 C 0.61829(9) 0.62588(7) 0.40185(15) 0.0175(2) Uani 1 1 d .
H1 H 0.6220 0.6453 0.5177 0.021 Uiso 1 1 calc R
C2 C 0.65667(8) 0.53751(7) 0.40144(15) 0.0179(2) Uani 1 1 d .
H2A H 0.6306 0.5045 0.4902 0.022 Uiso 1 1 calc R
H2B H 0.6414 0.5100 0.2960 0.022 Uiso 1 1 calc R
C3 C 0.76066(9) 0.54562(7) 0.42750(15) 0.0170(2) Uani 1 1 d .
C4 C 0.78940(9) 0.61520(7) 0.31306(15) 0.0183(2) Uani 1 1 d .
C5 C 0.51916(8) 0.63580(7) 0.34301(13) 0.0153(2) Uani 1 1 d .
C6 C 0.48903(9) 0.62737(7) 0.17893(14) 0.0178(2) Uani 1 1 d .
C7 C 0.39694(9) 0.64183(8) 0.13634(15) 0.0204(2) Uani 1 1 d .
H7 H 0.3770 0.6360 0.0253 0.024 Uiso 1 1 calc R
C8 C 0.33363(9) 0.66429(7) 0.24926(15) 0.0197(2) Uani 1 1 d .
C9 C 0.36336(9) 0.66871(7) 0.41207(15) 0.0193(2) Uani 1 1 d .
H9 H 0.3204 0.6819 0.4922 0.023 Uiso 1 1 calc R
C10 C 0.45412(9) 0.65434(7) 0.46085(14) 0.0167(2) Uani 1 1 d .
C11 C 0.55140(10) 0.60555(9) 0.04200(15) 0.0258(3) Uani 1 1 d .
H11A H 0.5161 0.5765 -0.0444 0.039 Uiso 1 1 calc R
H11B H 0.6010 0.5697 0.0841 0.039 Uiso 1 1 calc R
H11C H 0.5775 0.6563 -0.0024 0.039 Uiso 1 1 calc R
C12 C 0.23537(10) 0.68306(9) 0.19947(19) 0.0294(3) Uani 1 1 d .
H12A H 0.2267 0.6767 0.0811 0.044 Uiso 1 1 calc R
H12B H 0.2207 0.7400 0.2304 0.044 Uiso 1 1 calc R
H12C H 0.1948 0.6447 0.2546 0.044 Uiso 1 1 calc R
C13 C 0.47949(10) 0.65545(8) 0.64136(14) 0.0244(3) Uani 1 1 d .
H13A H 0.4240 0.6629 0.7035 0.037 Uiso 1 1 calc R
H13B H 0.5220 0.7012 0.6651 0.037 Uiso 1 1 calc R
H13C H 0.5089 0.6030 0.6725 0.037 Uiso 1 1 calc R
C14 C 0.78737(8) 0.57101(7) 0.60340(15) 0.0179(2) Uani 1 1 d .
C15 C 0.77189(10) 0.53828(9) 0.88004(16) 0.0260(3) Uani 1 1 d .
H15A H 0.8387 0.5381 0.8964 0.039 Uiso 1 1 calc R
H15B H 0.7452 0.4957 0.9488 0.039 Uiso 1 1 calc R
H15C H 0.7478 0.5926 0.9097 0.039 Uiso 1 1 calc R
C16 C 0.81112(9) 0.46668(7) 0.38049(15) 0.0182(2) Uani 1 1 d .
C17 C 0.94332(10) 0.38615(9) 0.43896(19) 0.0291(3) Uani 1 1 d .
H17A H 0.9071 0.3351 0.4411 0.044 Uiso 1 1 calc R
H17B H 0.9942 0.3825 0.5200 0.044 Uiso 1 1 calc R
H17C H 0.9676 0.3936 0.3302 0.044 Uiso 1 1 calc R
C18 C 0.88758(10) 0.68510(8) 0.14237(16) 0.0231(3) Uani 1 1 d .
H18A H 0.8991 0.7348 0.2107 0.028 Uiso 1 1 calc R
H18B H 0.8340 0.6968 0.0685 0.028 Uiso 1 1 calc R
C19 C 0.96903(10) 0.66940(9) 0.04277(17) 0.0274(3) Uani 1 1 d .
H19 H 0.9841 0.7106 -0.0343 0.033 Uiso 1 1 calc R
C20 C 1.02181(11) 0.60365(10) 0.05208(18) 0.0308(3) Uani 1 1 d .
H20A H 1.0093 0.5609 0.1275 0.037 Uiso 1 1 calc R
H20B H 1.0725 0.5989 -0.0166 0.037 Uiso 1 1 calc R

loop_
_atom_site_aniso_label
_atom_site_aniso_U_11
_atom_site_aniso_U_22
_atom_site_aniso_U_33
_atom_site_aniso_U_23
_atom_site_aniso_U_13
_atom_site_aniso_U_12
S1 0.01463(14) 0.01467(12) 0.03717(17) 0.00666(12) -0.00203(12) 0.00191(11)
O1 0.0275(6) 0.0192(4) 0.0326(5) -0.0016(4) -0.0066(4) -0.0065(4)
O2 0.0204(5) 0.0218(4) 0.0232(4) -0.0006(3) -0.0028(3) -0.0045(3)
O3 0.0261(5) 0.0201(4) 0.0313(5) -0.0057(4) -0.0071(4) 0.0032(4)
O4 0.0175(5) 0.0176(4) 0.0300(5) -0.0010(3) -0.0055(3) 0.0060(3)
N1 0.0170(5) 0.0157(4) 0.0275(5) 0.0008(4) -0.0034(4) -0.0001(4)
C1 0.0140(6) 0.0152(5) 0.0228(5) 0.0021(4) -0.0052(4) -0.0001(4)
C2 0.0142(6) 0.0134(5) 0.0259(6) 0.0023(4) -0.0055(4) -0.0003(4)
C3 0.0136(6) 0.0125(5) 0.0245(5) 0.0010(4) -0.0047(4) 0.0005(4)
C4 0.0160(6) 0.0127(5) 0.0256(6) 0.0006(4) -0.0050(5) 0.0011(4)
C5 0.0138(5) 0.0139(5) 0.0181(5) 0.0020(4) -0.0028(4) 0.0004(4)
C6 0.0174(6) 0.0184(5) 0.0173(5) 0.0013(4) -0.0019(4) 0.0007(4)
C7 0.0185(6) 0.0211(6) 0.0210(5) 0.0035(4) -0.0070(5) -0.0012(5)
C8 0.0145(6) 0.0157(5) 0.0286(6) 0.0054(4) -0.0041(5) -0.0006(4)
C9 0.0177(6) 0.0168(5) 0.0237(5) 0.0019(4) 0.0025(5) 0.0020(4)
C10 0.0192(6) 0.0127(5) 0.0180(5) 0.0016(4) -0.0014(4) 0.0013(4)
C11 0.0258(7) 0.0331(7) 0.0186(5) -0.0002(5) 0.0010(5) 0.0035(6)
C12 0.0152(6) 0.0289(7) 0.0436(8) 0.0087(6) -0.0065(6) 0.0012(5)
C13 0.0311(8) 0.0249(6) 0.0171(5) -0.0012(5) -0.0013(5) 0.0031(5)
C14 0.0130(6) 0.0132(5) 0.0272(6) 0.0000(4) -0.0039(4) 0.0027(4)
C15 0.0236(7) 0.0302(7) 0.0241(6) -0.0038(5) -0.0011(5) -0.0012(5)
C16 0.0158(6) 0.0137(5) 0.0248(6) 0.0031(4) -0.0022(5) 0.0014(4)
C17 0.0232(7) 0.0237(7) 0.0401(8) -0.0037(6) -0.0048(6) 0.0116(5)
C18 0.0207(7) 0.0182(5) 0.0301(6) 0.0022(5) -0.0030(5) -0.0021(5)
C19 0.0219(7) 0.0292(7) 0.0309(7) 0.0032(5) -0.0034(5) -0.0087(5)
C20 0.0211(7) 0.0391(8) 0.0323(7) -0.0005(6) 0.0002(6) -0.0020(6)

loop_
_atom_type_symbol
_atom_type_description
_atom_type_scat_dispersion_real
_atom_type_scat_dispersion_imag
_atom_type_scat_source
C C 0.0033 0.0016 'International Tables Vol C Tables 4.2.6.8 and 6.1.1.4'
H H 0.0000 0.0000 'International Tables Vol C Tables 4.2.6.8 and 6.1.1.4'
N N 0.0061 0.0033 'International Tables Vol C Tables 4.2.6.8 and 6.1.1.4'
O O 0.0106 0.0060 'International Tables Vol C Tables 4.2.6.8 and 6.1.1.4'
S S 0.1246 0.1234 'International Tables Vol C Tables 4.2.6.8 and 6.1.1.4'

loop_
_geom_angle_atom_site_label_1
_geom_angle_atom_site_label_2
_geom_angle_atom_site_label_3
_geom_angle
C4 S1 C1 93.31(6)
C14 O2 C15 114.91(10)
C16 O4 C17 116.24(10)
C4 N1 C18 118.20(11)
S1 C1 H1 106.7
C2 C1 S1 105.80(9)
C2 C1 H1 106.7
C5 C1 S1 114.20(8)
C5 C1 H1 106.7
C5 C1 C2 116.22(10)
C1 C2 H2A 110.5
C1 C2 H2B 110.5
H2A C2 H2B 108.7
C3 C2 C1 106.28(9)
C3 C2 H2A 110.5
C3 C2 H2B 110.5
C2 C3 C4 105.66(9)
C2 C3 C14 111.69(10)
C4 C3 C14 108.25(9)
C16 C3 C2 112.20(10)
C16 C3 C4 108.18(10)
C16 C3 C14 110.60(9)
N1 C4 S1 127.60(9)
N1 C4 C3 122.25(10)
C3 C4 S1 110.15(9)
C6 C5 C1 123.69(11)
C6 C5 C10 118.76(11)
C10 C5 C1 117.55(10)
C5 C6 C11 123.86(11)
C7 C6 C5 119.14(11)
C7 C6 C11 116.99(11)
C6 C7 H7 118.7
C8 C7 C6 122.59(11)
C8 C7 H7 118.7
C7 C8 C9 117.69(11)
C7 C8 C12 121.68(12)
C9 C8 C12 120.63(12)
C8 C9 H9 119.1
C10 C9 C8 121.88(11)
C10 C9 H9 119.1
C5 C10 C13 121.74(11)
C9 C10 C5 119.79(11)
C9 C10 C13 118.41(11)
C6 C11 H11A 109.5
C6 C11 H11B 109.5
C6 C11 H11C 109.5
H11A C11 H11B 109.5
H11A C11 H11C 109.5
H11B C11 H11C 109.5
C8 C12 H12A 109.5
C8 C12 H12B 109.5
C8 C12 H12C 109.5
H12A C12 H12B 109.5
H12A C12 H12C 109.5
H12B C12 H12C 109.5
C10 C13 H13A 109.5
C10 C13 H13B 109.5
C10 C13 H13C 109.5
H13A C13 H13B 109.5
H13A C13 H13C 109.5
H13B C13 H13C 109.5
O1 C14 O2 124.42(11)
O1 C14 C3 124.85(12)
O2 C14 C3 110.72(10)
O2 C15 H15A 109.5
O2 C15 H15B 109.5
O2 C15 H15C 109.5
H15A C15 H15B 109.5
H15A C15 H15C 109.5
H15B C15 H15C 109.5
O3 C16 O4 125.53(11)
O3 C16 C3 124.03(11)
O4 C16 C3 110.43(10)
O4 C17 H17A 109.5
O4 C17 H17B 109.5
O4 C17 H17C 109.5
H17A C17 H17B 109.5
H17A C17 H17C 109.5
H17B C17 H17C 109.5
N1 C18 H18A 109.0
N1 C18 H18B 109.0
N1 C18 C19 112.84(11)
H18A C18 H18B 107.8
C19 C18 H18A 109.0
C19 C18 H18B 109.0
C18 C19 H19 117.1
C20 C19 C18 125.79(13)
C20 C19 H19 117.1
C19 C20 H20A 120.0
C19 C20 H20B 120.0
H20A C20 H20B 120.0

loop_
_geom_bond_atom_site_label_1
_geom_bond_atom_site_label_2
_geom_bond_distance
S1 C1 1.8457(13)
S1 C4 1.7750(12)
O1 C14 1.1975(14)
O2 C14 1.3343(15)
O2 C15 1.4511(15)
O3 C16 1.1997(14)
O4 C16 1.3320(15)
O4 C17 1.4486(16)
N1 C4 1.2587(17)
N1 C18 1.4571(16)
C1 H1 1.0000
C1 C2 1.5343(16)
C1 C5 1.5167(17)
C2 H2A 0.9900
C2 H2B 0.9900
C2 C3 1.5308(17)
C3 C4 1.5333(17)
C3 C14 1.5361(17)
C3 C16 1.5297(16)
C5 C6 1.4066(16)
C5 C10 1.4121(18)
C6 C7 1.3959(18)
C6 C11 1.5136(19)
C7 H7 0.9500
C7 C8 1.3812(19)
C8 C9 1.3904(17)
C8 C12 1.5075(18)
C9 H9 0.9500
C9 C10 1.3892(17)
C10 C13 1.5126(16)
C11 H11A 0.9800
C11 H11B 0.9800
C11 H11C 0.9800
C12 H12A 0.9800
C12 H12B 0.9800
C12 H12C 0.9800
C13 H13A 0.9800
C13 H13B 0.9800
C13 H13C 0.9800
C15 H15A 0.9800
C15 H15B 0.9800
C15 H15C 0.9800
C17 H17A 0.9800
C17 H17B 0.9800
C17 H17C 0.9800
C18 H18A 0.9900
C18 H18B 0.9900
C18 C19 1.489(2)
C19 H19 0.9500
C19 C20 1.313(2)
C20 H20A 0.9500
C20 H20B 0.9500
